data_7007906
loop_
_publ_author_name
'Tsubaki, Hideaki'
'Tohyama, Shigeki'
'Koike, Kazuhide'
'Saitoh, Hideki'
'Ishitani, Osamu'

_publ_section_title
;
 Effect of intramolecular pi-pi and CH-pi interactions between ligands
 on structure, electrochemical and spectroscopic properties of
 fac-[Re(bpy)(CO)3(PR3)]+(bpy = 2,2'-bipyridine; PR3= trialkyl or
 triarylphosphines).
;
_journal_issue 2
_journal_name_full 'Dalton transactions (Cambridge, England : 2003)'
_journal_page_first 385
_journal_page_last 395
_journal_paper_doi 10.1039/b407947g
_journal_year 2005
_chemical_formula_sum 'C31 H23 F6 N2 O6 P2 Re'
_chemical_formula_weight 881.65
_chemical_name_common 10+
_chemical_name_systematic
;
?
;
_space_group_IT_number 2
_symmetry_cell_setting triclinic
_symmetry_space_group_name_Hall '-P 1'
_symmetry_space_group_name_H-M 'P -1'
_atom_sites_solution_hydrogens geom
_atom_sites_solution_primary direct
_atom_sites_solution_secondary difmap
_audit_creation_method SHELXL-97
_cell_angle_alpha 71.11(2)
_cell_angle_beta 76.66(3)
_cell_angle_gamma 77.73(3)
_cell_formula_units_Z 2
_cell_length_a 10.880(3)
_cell_length_b 10.972(4)
_cell_length_c 15.286(5)
_cell_measurement_reflns_used 22
_cell_measurement_temperature 298(2)
_cell_measurement_theta_max 17.49
_cell_measurement_theta_min 15.84
_cell_volume 1661.0(10)
_computing_cell_refinement 'MXC(MAC Science)'
_computing_data_collection 'MXC(MAC Science)'
_computing_data_reduction Crystan
_computing_structure_refinement 'SHELXL-97 (Sheldrick, 1997)'
_computing_structure_solution 'SHELXS-97 (Sheldrick, 1990)'
_diffrn_ambient_temperature 298(2)
_diffrn_measured_fraction_theta_full 1.000
_diffrn_measured_fraction_theta_max 1.000
_diffrn_measurement_device_type 'Mac Science MXC18'
_diffrn_measurement_method theta/2theta
_diffrn_radiation_monochromator graphite
_diffrn_radiation_source 'fine-focus sealed tube'
_diffrn_radiation_type MoK\a
_diffrn_radiation_wavelength 0.71073
_diffrn_reflns_av_R_equivalents 0.0399
_diffrn_reflns_av_sigmaI/netI 0.0458
_diffrn_reflns_limit_h_max 14
_diffrn_reflns_limit_h_min 0
_diffrn_reflns_limit_k_max 14
_diffrn_reflns_limit_k_min -13
_diffrn_reflns_limit_l_max 19
_diffrn_reflns_limit_l_min -19
_diffrn_reflns_number 8263
_diffrn_reflns_theta_full 27.50
_diffrn_reflns_theta_max 27.50
_diffrn_reflns_theta_min 1.95
_diffrn_standards_decay_% 9
_diffrn_standards_interval_count 100
_diffrn_standards_number 3
_exptl_absorpt_coefficient_mu 3.833
_exptl_absorpt_correction_T_max 0.8026
_exptl_absorpt_correction_T_min 0.6159
_exptl_absorpt_correction_type none
_exptl_crystal_colour Yellow
_exptl_crystal_density_diffrn 1.763
_exptl_crystal_density_method 'not measured'
_exptl_crystal_description Cube
_exptl_crystal_F_000 860
_exptl_crystal_size_max 0.14
_exptl_crystal_size_mid 0.08
_exptl_crystal_size_min 0.06
_refine_diff_density_max 1.435
_refine_diff_density_min -2.627
_refine_diff_density_rms 0.191
_refine_ls_extinction_method none
_refine_ls_goodness_of_fit_ref 1.086
_refine_ls_hydrogen_treatment constr
_refine_ls_matrix_type full
_refine_ls_number_parameters 433
_refine_ls_number_reflns 7613
_refine_ls_number_restraints 0
_refine_ls_restrained_S_all 1.086
_refine_ls_R_factor_all 0.0745
_refine_ls_R_factor_gt 0.0551
_refine_ls_shift/su_max 0.001
_refine_ls_shift/su_mean 0.000
_refine_ls_structure_factor_coef Fsqd
_refine_ls_weighting_details 'calc w=1/[\s^2^(Fo^2^)+(0.0702P)^2^+8.4454P] where P=(Fo^2^+2Fc^2^)/3'
_refine_ls_weighting_scheme calc
_refine_ls_wR_factor_gt 0.1361
_refine_ls_wR_factor_ref 0.1583
_reflns_number_gt 6043
_reflns_number_total 7613
_reflns_threshold_expression >2sigma(I)
_cod_data_source_file b407947g.txt
_cod_data_source_block 10+cif
_cod_depositor_comments
;
The following automatic conversions were performed:
'_symmetry_cell_setting' value 'Triclinic' changed to 'triclinic'
according to '/home/saulius/struct/CIF-dictionaries/cif_core.dic'
dictionary named 'cif_core.dic' version 2.4.1 from 2010-06-29.

Automatic conversion script
Id: cif_fix_enum 1527 2010-12-29 10:47:43Z saulius 
;
_cod_original_cell_volume 1661.0(9)
_cod_database_code 7007906

loop_
_symmetry_equiv_pos_as_xyz
'x, y, z'
'-x, -y, -z'

loop_
_atom_site_label
_atom_site_type_symbol
_atom_site_fract_x
_atom_site_fract_y
_atom_site_fract_z
_atom_site_U_iso_or_equiv
_atom_site_adp_type
_atom_site_occupancy
_atom_site_symmetry_multiplicity
_atom_site_calc_flag
_atom_site_refinement_flags
_atom_site_disorder_assembly
_atom_site_disorder_group
Re1 Re 0.36927(3) 0.42314(3) 0.86436(2) 0.04470(12) Uani 1 1 d . . .
P1 P 0.3678(2) 0.5228(2) 0.69922(15) 0.0481(5) Uani 1 1 d . . .
P2 P -0.0720(3) 0.9164(3) 0.8385(2) 0.0729(7) Uani 1 1 d . . .
F1 F 0.0183(14) 1.0046(15) 0.7667(7) 0.197(7) Uani 1 1 d . . .
F2 F -0.1753(13) 0.8408(15) 0.9108(7) 0.180(6) Uani 1 1 d . . .
F3 F -0.1547(17) 1.0358(18) 0.848(2) 0.309(13) Uani 1 1 d . . .
F4 F -0.0119(17) 0.9314(15) 0.9134(8) 0.207(8) Uani 1 1 d . . .
F5 F -0.130(2) 0.904(2) 0.7661(8) 0.302(14) Uani 1 1 d . . .
F6 F 0.009(2) 0.7929(17) 0.847(2) 0.356(16) Uani 1 1 d . . .
O1 O 0.6542(7) 0.4289(9) 0.8498(7) 0.092(3) Uani 1 1 d . . .
O2 O 0.3029(9) 0.6976(8) 0.8866(7) 0.099(3) Uani 1 1 d . . .
O3 O 0.3714(9) 0.3251(8) 1.0783(6) 0.088(2) Uani 1 1 d . . .
O5 O 0.2260(6) 0.5865(7) 0.6823(4) 0.0592(15) Uani 1 1 d . . .
O6 O 0.4371(6) 0.6483(6) 0.6489(4) 0.0573(14) Uani 1 1 d . . .
O4 O 0.4261(6) 0.4459(6) 0.6219(5) 0.0613(15) Uani 1 1 d . . .
N1 N 0.3921(6) 0.2247(7) 0.8619(5) 0.0497(15) Uani 1 1 d . . .
N2 N 0.1782(6) 0.3815(6) 0.8784(5) 0.0478(15) Uani 1 1 d . . .
C1 C 0.5473(12) 0.4352(10) 0.8497(8) 0.075(3) Uani 1 1 d . . .
C2 C 0.3290(9) 0.5931(9) 0.8766(7) 0.058(2) Uani 1 1 d . . .
C3 C 0.3657(10) 0.3572(9) 1.0005(7) 0.059(2) Uani 1 1 d . . .
C4 C 0.5078(10) 0.1434(10) 0.8548(7) 0.065(2) Uani 1 1 d . . .
H4 H 0.5829 0.1782 0.8426 0.078 Uiso 1 1 calc R . .
C5 C 0.5154(11) 0.0118(11) 0.8654(10) 0.084(3) Uani 1 1 d . . .
H5 H 0.5941 -0.0415 0.8614 0.101 Uiso 1 1 calc R . .
C6 C 0.4061(12) -0.0367(11) 0.8817(11) 0.090(4) Uani 1 1 d . . .
H6 H 0.4098 -0.1251 0.8899 0.108 Uiso 1 1 calc R . .
C7 C 0.2901(11) 0.0402(10) 0.8864(8) 0.072(3) Uani 1 1 d . . .
H7 H 0.2156 0.0053 0.8961 0.087 Uiso 1 1 calc R . .
C8 C 0.2846(8) 0.1713(8) 0.8766(6) 0.0509(18) Uani 1 1 d . . .
C9 C 0.1652(8) 0.2631(8) 0.8799(6) 0.0529(19) Uani 1 1 d . . .
C10 C 0.0489(10) 0.2306(12) 0.8829(8) 0.075(3) Uani 1 1 d . . .
H10 H 0.0426 0.1464 0.8850 0.089 Uiso 1 1 calc R . .
C11 C -0.0559(10) 0.3214(13) 0.8828(10) 0.086(4) Uani 1 1 d . . .
H11 H -0.1344 0.2995 0.8839 0.103 Uiso 1 1 calc R . .
C12 C -0.0495(10) 0.4464(13) 0.8811(8) 0.080(3) Uani 1 1 d . . .
H12 H -0.1216 0.5095 0.8810 0.097 Uiso 1 1 calc R . .
C13 C 0.0721(9) 0.4734(12) 0.8794(7) 0.070(3) Uani 1 1 d . . .
H13 H 0.0802 0.5563 0.8790 0.084 Uiso 1 1 calc R . .
C20 C 0.1941(8) 0.6811(11) 0.6002(6) 0.064(3) Uani 1 1 d . . .
C25 C 0.1703(11) 0.6416(14) 0.5293(9) 0.087(4) Uani 1 1 d . . .
H25 H 0.1766 0.5537 0.5346 0.104 Uiso 1 1 calc R . .
C24 C 0.1369(15) 0.738(2) 0.4502(10) 0.116(6) Uani 1 1 d . . .
H24 H 0.1204 0.7142 0.4012 0.139 Uiso 1 1 calc R . .
C23 C 0.1280(17) 0.865(2) 0.4438(11) 0.135(8) Uani 1 1 d . . .
H23 H 0.1055 0.9285 0.3902 0.162 Uiso 1 1 calc R . .
C22 C 0.1513(15) 0.9022(15) 0.5144(13) 0.120(6) Uani 1 1 d . . .
H22 H 0.1439 0.9903 0.5088 0.144 Uiso 1 1 calc R . .
C21 C 0.1859(12) 0.8101(11) 0.5941(9) 0.082(3) Uani 1 1 d . . .
H21 H 0.2033 0.8346 0.6423 0.098 Uiso 1 1 calc R . .
C26 C 0.5617(9) 0.6591(10) 0.6521(6) 0.056(2) Uani 1 1 d . . .
C27 C 0.5752(13) 0.7549(12) 0.6866(8) 0.081(3) Uani 1 1 d . . .
H27 H 0.5042 0.8065 0.7103 0.097 Uiso 1 1 calc R . .
C28 C 0.6990(15) 0.7732(15) 0.6854(10) 0.099(4) Uani 1 1 d . . .
H28 H 0.7094 0.8378 0.7091 0.119 Uiso 1 1 calc R . .
C29 C 0.8037(15) 0.7006(18) 0.6512(9) 0.104(5) Uani 1 1 d . . .
H29 H 0.8850 0.7147 0.6511 0.125 Uiso 1 1 calc R . .
C30 C 0.7876(13) 0.6032(18) 0.6156(11) 0.111(5) Uani 1 1 d . . .
H30 H 0.8586 0.5514 0.5922 0.133 Uiso 1 1 calc R . .
C31 C 0.6645(10) 0.5843(12) 0.6155(8) 0.077(3) Uani 1 1 d . . .
H31 H 0.6530 0.5213 0.5907 0.093 Uiso 1 1 calc R . .
C14 C 0.3971(10) 0.3271(9) 0.6239(6) 0.060(2) Uani 1 1 d . . .
C19 C 0.5014(13) 0.2426(11) 0.5945(9) 0.082(3) Uani 1 1 d . . .
H19 H 0.5840 0.2624 0.5804 0.099 Uiso 1 1 calc R . .
C18 C 0.4769(18) 0.1263(13) 0.5870(10) 0.105(5) Uani 1 1 d . . .
H18 H 0.5435 0.0686 0.5653 0.126 Uiso 1 1 calc R . .
C17 C 0.355(2) 0.0978(15) 0.6116(10) 0.114(6) Uani 1 1 d . . .
H17 H 0.3397 0.0200 0.6069 0.137 Uiso 1 1 calc R . .
C16 C 0.2543(17) 0.1807(15) 0.6428(9) 0.104(5) Uani 1 1 d . . .
H16 H 0.1723 0.1590 0.6598 0.125 Uiso 1 1 calc R . .
C15 C 0.2758(11) 0.2964(12) 0.6488(8) 0.074(3) Uani 1 1 d . . .
H15 H 0.2081 0.3537 0.6698 0.089 Uiso 1 1 calc R . .

loop_
_atom_site_aniso_label
_atom_site_aniso_U_11
_atom_site_aniso_U_22
_atom_site_aniso_U_33
_atom_site_aniso_U_23
_atom_site_aniso_U_13
_atom_site_aniso_U_12
Re1 0.04046(18) 0.04303(18) 0.0537(2) -0.01408(13) -0.01234(13) -0.00817(12)
P1 0.0418(10) 0.0503(11) 0.0530(11) -0.0133(9) -0.0080(8) -0.0116(8)
P2 0.0783(18) 0.0825(19) 0.0669(15) -0.0177(14) -0.0138(13) -0.0363(15)
F1 0.231(14) 0.289(16) 0.114(7) -0.041(9) 0.019(8) -0.206(13)
F2 0.202(12) 0.263(15) 0.094(6) -0.007(8) -0.011(7) -0.165(12)
F3 0.168(15) 0.186(16) 0.57(4) -0.17(2) -0.03(2) 0.031(12)
F4 0.311(19) 0.226(14) 0.124(8) 0.026(8) -0.094(10) -0.186(15)
F5 0.49(3) 0.40(3) 0.103(7) 0.031(11) -0.107(12) -0.37(3)
F6 0.24(2) 0.149(14) 0.65(5) -0.17(2) -0.04(3) 0.061(13)
O1 0.043(4) 0.102(6) 0.135(7) -0.027(5) -0.035(4) -0.012(4)
O2 0.101(7) 0.068(5) 0.142(8) -0.047(5) -0.021(6) -0.017(4)
O3 0.108(7) 0.087(6) 0.072(5) -0.022(4) -0.028(4) -0.013(5)
O5 0.045(3) 0.073(4) 0.054(3) -0.010(3) -0.009(3) -0.011(3)
O6 0.055(3) 0.046(3) 0.067(4) -0.007(3) -0.011(3) -0.015(3)
O4 0.061(4) 0.063(4) 0.064(4) -0.027(3) 0.001(3) -0.019(3)
N1 0.043(3) 0.055(4) 0.052(4) -0.016(3) -0.008(3) -0.010(3)
N2 0.038(3) 0.043(3) 0.060(4) -0.014(3) -0.005(3) -0.004(3)
C1 0.091(8) 0.060(6) 0.073(7) -0.003(5) -0.033(6) -0.018(5)
C2 0.056(5) 0.046(4) 0.074(6) -0.017(4) -0.015(4) -0.007(4)
C3 0.068(6) 0.054(5) 0.059(5) -0.017(4) -0.026(4) -0.003(4)
C4 0.063(6) 0.059(5) 0.078(6) -0.021(5) -0.017(5) -0.012(4)
C5 0.069(7) 0.058(6) 0.127(10) -0.041(6) -0.016(7) 0.010(5)
C6 0.082(8) 0.057(6) 0.139(12) -0.040(7) -0.022(8) -0.006(5)
C7 0.073(7) 0.060(6) 0.097(8) -0.028(5) -0.025(6) -0.016(5)
C8 0.055(5) 0.054(5) 0.047(4) -0.012(3) -0.012(3) -0.016(4)
C9 0.051(5) 0.048(4) 0.064(5) -0.015(4) -0.012(4) -0.018(4)
C10 0.052(5) 0.078(7) 0.093(8) -0.015(6) -0.019(5) -0.017(5)
C11 0.044(5) 0.086(8) 0.128(11) -0.027(7) -0.019(6) -0.013(5)
C12 0.042(5) 0.107(9) 0.080(7) -0.020(6) -0.016(5) 0.011(5)
C13 0.044(5) 0.091(7) 0.069(6) -0.022(5) -0.002(4) -0.010(5)
C20 0.045(5) 0.086(7) 0.041(4) 0.004(4) -0.014(3) 0.005(4)
C25 0.070(7) 0.110(10) 0.081(8) -0.036(7) -0.027(6) 0.012(6)
C24 0.100(10) 0.168(16) 0.068(8) -0.034(9) -0.044(7) 0.035(11)
C23 0.111(13) 0.173(19) 0.074(9) 0.010(11) -0.036(9) 0.029(12)
C22 0.099(11) 0.091(10) 0.122(13) 0.020(9) -0.026(9) 0.011(8)
C21 0.082(8) 0.069(7) 0.078(7) -0.001(6) -0.022(6) -0.003(6)
C26 0.055(5) 0.067(5) 0.050(4) -0.010(4) -0.009(4) -0.023(4)
C27 0.091(8) 0.085(8) 0.076(7) -0.030(6) -0.001(6) -0.039(6)
C28 0.112(11) 0.118(11) 0.092(9) -0.038(8) -0.008(8) -0.071(9)
C29 0.096(10) 0.164(15) 0.075(8) -0.036(9) -0.007(7) -0.075(11)
C30 0.059(7) 0.159(15) 0.123(12) -0.062(11) 0.009(7) -0.029(8)
C31 0.057(6) 0.101(9) 0.087(7) -0.047(7) 0.001(5) -0.024(6)
C14 0.073(6) 0.061(5) 0.053(5) -0.024(4) -0.007(4) -0.017(4)
C19 0.089(8) 0.071(7) 0.088(8) -0.038(6) 0.003(6) -0.010(6)
C18 0.152(15) 0.067(7) 0.097(10) -0.037(7) -0.008(9) -0.011(8)
C17 0.186(19) 0.087(10) 0.083(9) -0.022(7) -0.017(10) -0.062(11)
C16 0.136(13) 0.112(11) 0.082(8) -0.027(8) 0.001(8) -0.081(10)
C15 0.075(7) 0.086(7) 0.069(6) -0.019(5) -0.015(5) -0.032(6)

loop_
_atom_type_symbol
_atom_type_description
_atom_type_scat_dispersion_real
_atom_type_scat_dispersion_imag
_atom_type_scat_source
Re Re -1.0185 7.2310 'International Tables Vol C Tables 4.2.6.8 and 6.1.1.4'
P P 0.1023 0.0942 'International Tables Vol C Tables 4.2.6.8 and 6.1.1.4'
F F 0.0171 0.0103 'International Tables Vol C Tables 4.2.6.8 and 6.1.1.4'
O O 0.0106 0.0060 'International Tables Vol C Tables 4.2.6.8 and 6.1.1.4'
N N 0.0061 0.0033 'International Tables Vol C Tables 4.2.6.8 and 6.1.1.4'
C C 0.0033 0.0016 'International Tables Vol C Tables 4.2.6.8 and 6.1.1.4'
H H 0.0000 0.0000 'International Tables Vol C Tables 4.2.6.8 and 6.1.1.4'

loop_
_geom_angle_atom_site_label_1
_geom_angle_atom_site_label_2
_geom_angle_atom_site_label_3
_geom_angle
_geom_angle_site_symmetry_1
_geom_angle_site_symmetry_3
_geom_angle_publ_flag
C2 Re1 C1 88.6(4) . . ?
C2 Re1 C3 88.3(4) . . ?
C1 Re1 C3 87.9(4) . . ?
C2 Re1 N1 172.7(3) . . ?
C1 Re1 N1 97.8(4) . . ?
C3 Re1 N1 88.3(3) . . ?
C2 Re1 N2 99.8(3) . . ?
C1 Re1 N2 171.7(4) . . ?
C3 Re1 N2 92.4(3) . . ?
N1 Re1 N2 73.9(3) . . ?
C2 Re1 P1 86.7(3) . . ?
C1 Re1 P1 92.3(3) . . ?
C3 Re1 P1 175.0(3) . . ?
N1 Re1 P1 96.67(19) . . ?
N2 Re1 P1 88.13(19) . . ?
O6 P1 O5 99.1(3) . . ?
O6 P1 O4 98.0(3) . . ?
O5 P1 O4 106.0(4) . . ?
O6 P1 Re1 117.5(3) . . ?
O5 P1 Re1 110.1(2) . . ?
O4 P1 Re1 123.0(3) . . ?
F6 P2 F5 93.7(15) . . ?
F6 P2 F3 169.6(18) . . ?
F5 P2 F3 95.0(15) . . ?
F6 P2 F4 87.0(14) . . ?
F5 P2 F4 179.1(9) . . ?
F3 P2 F4 84.3(12) . . ?
F6 P2 F1 99.4(13) . . ?
F5 P2 F1 92.0(7) . . ?
F3 P2 F1 86.0(11) . . ?
F4 P2 F1 87.3(6) . . ?
F6 P2 F2 87.0(12) . . ?
F5 P2 F2 87.1(7) . . ?
F3 P2 F2 87.7(12) . . ?
F4 P2 F2 93.4(6) . . ?
F1 P2 F2 173.5(10) . . ?
C20 O5 P1 125.1(6) . . ?
C26 O6 P1 126.4(6) . . ?
C14 O4 P1 126.3(6) . . ?
C8 N1 C4 117.2(8) . . ?
C8 N1 Re1 117.7(6) . . ?
C4 N1 Re1 124.8(6) . . ?
C9 N2 C13 118.5(8) . . ?
C9 N2 Re1 118.3(5) . . ?
C13 N2 Re1 123.0(6) . . ?
O1 C1 Re1 171.8(10) . . ?
O2 C2 Re1 178.3(10) . . ?
O3 C3 Re1 174.2(9) . . ?
N1 C4 C5 122.2(10) . . ?
N1 C4 H4 118.9 . . ?
C5 C4 H4 118.9 . . ?
C6 C5 C4 118.2(10) . . ?
C6 C5 H5 120.9 . . ?
C4 C5 H5 120.9 . . ?
C5 C6 C7 121.7(11) . . ?
C5 C6 H6 119.1 . . ?
C7 C6 H6 119.1 . . ?
C6 C7 C8 119.1(10) . . ?
C6 C7 H7 120.5 . . ?
C8 C7 H7 120.5 . . ?
N1 C8 C7 121.5(9) . . ?
N1 C8 C9 114.7(7) . . ?
C7 C8 C9 123.7(8) . . ?
N2 C9 C10 122.2(9) . . ?
N2 C9 C8 114.9(7) . . ?
C10 C9 C8 122.9(8) . . ?
C11 C10 C9 119.5(11) . . ?
C11 C10 H10 120.3 . . ?
C9 C10 H10 120.3 . . ?
C10 C11 C12 121.4(10) . . ?
C10 C11 H11 119.3 . . ?
C12 C11 H11 119.3 . . ?
C11 C12 C13 116.5(10) . . ?
C11 C12 H12 121.7 . . ?
C13 C12 H12 121.7 . . ?
N2 C13 C12 121.8(11) . . ?
N2 C13 H13 119.1 . . ?
C12 C13 H13 119.1 . . ?
C21 C20 C25 122.3(10) . . ?
C21 C20 O5 118.5(10) . . ?
C25 C20 O5 119.2(11) . . ?
C20 C25 C24 117.7(14) . . ?
C20 C25 H25 121.2 . . ?
C24 C25 H25 121.2 . . ?
C23 C24 C25 120.4(15) . . ?
C23 C24 H24 119.8 . . ?
C25 C24 H24 119.8 . . ?
C24 C23 C22 121.1(14) . . ?
C24 C23 H23 119.5 . . ?
C22 C23 H23 119.5 . . ?
C23 C22 C21 120.5(17) . . ?
C23 C22 H22 119.8 . . ?
C21 C22 H22 119.8 . . ?
C20 C21 C22 118.1(14) . . ?
C20 C21 H21 121.0 . . ?
C22 C21 H21 121.0 . . ?
C31 C26 C27 121.9(10) . . ?
C31 C26 O6 121.2(9) . . ?
C27 C26 O6 116.7(10) . . ?
C26 C27 C28 118.0(12) . . ?
C26 C27 H27 121.0 . . ?
C28 C27 H27 121.0 . . ?
C29 C28 C27 122.4(12) . . ?
C29 C28 H28 118.8 . . ?
C27 C28 H28 118.8 . . ?
C28 C29 C30 118.6(12) . . ?
C28 C29 H29 120.7 . . ?
C30 C29 H29 120.7 . . ?
C31 C30 C29 119.8(14) . . ?
C31 C30 H30 120.1 . . ?
C29 C30 H30 120.1 . . ?
C26 C31 C30 119.2(11) . . ?
C26 C31 H31 120.4 . . ?
C30 C31 H31 120.4 . . ?
C15 C14 C19 121.9(10) . . ?
C15 C14 O4 123.5(9) . . ?
C19 C14 O4 114.6(9) . . ?
C14 C19 C18 117.3(13) . . ?
C14 C19 H19 121.3 . . ?
C18 C19 H19 121.3 . . ?
C17 C18 C19 119.9(14) . . ?
C17 C18 H18 120.1 . . ?
C19 C18 H18 120.1 . . ?
C16 C17 C18 121.7(13) . . ?
C16 C17 H17 119.2 . . ?
C18 C17 H17 119.2 . . ?
C17 C16 C15 119.4(14) . . ?
C17 C16 H16 120.3 . . ?
C15 C16 H16 120.3 . . ?
C14 C15 C16 119.8(13) . . ?
C14 C15 H15 120.1 . . ?
C16 C15 H15 120.1 . . ?

loop_
_geom_bond_atom_site_label_1
_geom_bond_atom_site_label_2
_geom_bond_distance
_geom_bond_site_symmetry_2
_geom_bond_publ_flag
Re1 C2 1.883(9) . ?
Re1 C1 1.926(12) . ?
Re1 C3 1.963(9) . ?
Re1 N1 2.150(7) . ?
Re1 N2 2.171(7) . ?
Re1 P1 2.407(2) . ?
P1 O6 1.595(6) . ?
P1 O5 1.595(6) . ?
P1 O4 1.607(7) . ?
P2 F6 1.437(15) . ?
P2 F5 1.447(10) . ?
P2 F3 1.452(15) . ?
P2 F4 1.508(11) . ?
P2 F1 1.525(9) . ?
P2 F2 1.549(10) . ?
O1 C1 1.151(13) . ?
O2 C2 1.172(12) . ?
O3 C3 1.139(11) . ?
O5 C20 1.406(10) . ?
O6 C26 1.399(10) . ?
O4 C14 1.395(11) . ?
N1 C8 1.359(10) . ?
N1 C4 1.384(12) . ?
N2 C9 1.329(10) . ?
N2 C13 1.362(12) . ?
C4 C5 1.386(14) . ?
C4 H4 0.9300 . ?
C5 C6 1.344(17) . ?
C5 H5 0.9300 . ?
C6 C7 1.362(16) . ?
C6 H6 0.9300 . ?
C7 C8 1.386(13) . ?
C7 H7 0.9300 . ?
C8 C9 1.467(12) . ?
C9 C10 1.373(13) . ?
C10 C11 1.346(15) . ?
C10 H10 0.9300 . ?
C11 C12 1.379(17) . ?
C11 H11 0.9300 . ?
C12 C13 1.409(15) . ?
C12 H12 0.9300 . ?
C13 H13 0.9300 . ?
C20 C21 1.373(16) . ?
C20 C25 1.382(16) . ?
C25 C24 1.385(18) . ?
C25 H25 0.9300 . ?
C24 C23 1.36(3) . ?
C24 H24 0.9300 . ?
C23 C22 1.36(3) . ?
C23 H23 0.9300 . ?
C22 C21 1.378(17) . ?
C22 H22 0.9300 . ?
C21 H21 0.9300 . ?
C26 C31 1.363(14) . ?
C26 C27 1.367(14) . ?
C27 C28 1.398(18) . ?
C27 H27 0.9300 . ?
C28 C29 1.35(2) . ?
C28 H28 0.9300 . ?
C29 C30 1.40(2) . ?
C29 H29 0.9300 . ?
C30 C31 1.399(17) . ?
C30 H30 0.9300 . ?
C31 H31 0.9300 . ?
C14 C15 1.369(14) . ?
C14 C19 1.391(14) . ?
C19 C18 1.402(17) . ?
C19 H19 0.9300 . ?
C18 C17 1.37(2) . ?
C18 H18 0.9300 . ?
C17 C16 1.37(2) . ?
C17 H17 0.9300 . ?
C16 C15 1.373(17) . ?
C16 H16 0.9300 . ?
C15 H15 0.9300 . ?
